data_4344223
loop_
_publ_author_name
'Dalley, N.K.'
'Mueller, M.H.'
'Simonsen, S.H.'

_publ_section_title
;
 A Neutron Diffraction Study of Uranyl Nitrate Dihydrate
;
_journal_name_full 'Inorganic Chemistry'
_journal_page_first 323
_journal_page_last 328
_journal_volume 10
_journal_year 1971
_chemical_formula_sum 'H4 N2 O10 U'
_chemical_name_systematic 'U O2 (N O3)2 (H2 O)2'
_space_group_IT_number 14
_symmetry_space_group_name_Hall '-P 2ybc'
_symmetry_space_group_name_H-M 'P 1 21/c 1'
_cell_angle_alpha 90
_cell_angle_beta 108
_cell_angle_gamma 90
_cell_formula_units_Z 4
_cell_length_a 14.124
_cell_length_b 8.432
_cell_length_c 7.028
_cell_volume 796.024
_citation_journal_id_ASTM INOCAJ
_cod_data_source_file Dalley_INOCAJ_1971_1186.cif
_cod_data_source_block H4N2O10U1
_cod_original_cell_volume 796.0244
_cod_original_formula_sum 'H4 N2 O10 U1'
_cod_database_code 4344223

loop_
_symmetry_equiv_pos_as_xyz
x,y,z
-x,y+1/2,-z+1/2
-x,-y,-z
x,-y-1/2,z-1/2

loop_
_atom_site_label
_atom_site_type_symbol
_atom_site_fract_x
_atom_site_fract_y
_atom_site_fract_z
_atom_site_occupancy
_atom_site_U_iso_or_equiv
O5 O-2 0.1052 0.0629 -0.2104 1 0.0
N1 N+5 0.1692 0.079 0.3546 1 0.0
O7 O-2 0.6841 0.4756 0.5803 1 0.0
H4 H+1 0.4413 0.1536 0.4267 1 0.0
H3 H+1 0.3453 0.2201 0.4468 1 0.0
O6 O-2 0.5047 0.4958 0.7535 1 0.0
O10 O-2 0.4088 0.2485 0.4331 1 0.0
U1 U+6 0 0 0 1 0.0
O4 O-2 0.1755 0.0822 0.1805 1 0.0
O1 O-2 -0.0367 0.1994 -0.0165 1 0.0
H2 H+1 0.0837 0.0582 -0.3526 1 0.0
O8 O-2 0.7627 0.2532 0.5998 1 0.0
H1 H+1 0.1744 0.0341 -0.168 1 0.0
N2 N+5 0.6872 0.3243 0.5799 1 0.0
O9 O-2 0.6039 0.2574 0.5539 1 0.0
O2 O-2 0.0858 0.0339 0.3682 1 0.0
O3 O-2 0.2369 0.1188 0.5009 1 0.0
U2 U+6 0.5 0.5 0.5 1 0.0
